data_7039301
loop_
_publ_author_name
'Wang, Kai-Ti'
'Wang, Yong-Xia'
'Wang, Bin'
'Li, Yan-Guo'
'Li, Yue-Sheng'

_publ_section_title
;
 Novel zirconium complexes with constrained cyclic \b-enaminoketonato
 ligands: improved catalytic capability toward ethylene polymerization.
;
_journal_issue 25
_journal_name_full 'Dalton transactions (Cambridge, England : 2003)'
_journal_page_first 10308
_journal_page_last 10318
_journal_paper_doi 10.1039/c6dt01391k
_journal_volume 45
_journal_year 2016
_chemical_formula_sum 'C62 H54 N2 O2 Zr'
_chemical_formula_weight 950.29
_chemical_name_systematic
; 
 ? 
;
_space_group_IT_number 14
_symmetry_cell_setting monoclinic
_symmetry_space_group_name_Hall '-P 2ybc'
_symmetry_space_group_name_H-M 'P 1 21/c 1'
_atom_sites_solution_hydrogens geom
_atom_sites_solution_primary direct
_atom_sites_solution_secondary difmap
_audit_creation_method SHELXL-97
_audit_update_record
;
2015-08-17 deposited with the CCDC.
2016-05-17 downloaded from the CCDC.
;
_cell_angle_alpha 90.00
_cell_angle_beta 101.611(2)
_cell_angle_gamma 90.00
_cell_formula_units_Z 4
_cell_length_a 22.6289(19)
_cell_length_b 15.0048(13)
_cell_length_c 18.0332(16)
_cell_measurement_temperature 185(2)
_cell_volume 5997.7(9)
_computing_structure_refinement 'SHELXL-97 (Sheldrick, 1997)'
_computing_structure_solution 'SHELXS-97 (Sheldrick, 1990)'
_diffrn_ambient_temperature 185(2)
_diffrn_measured_fraction_theta_full 0.997
_diffrn_measured_fraction_theta_max 0.997
_diffrn_measurement_device_type 'Bruker SMART CCD area-detector'
_diffrn_radiation_monochromator graphite
_diffrn_radiation_source 'fine-focus sealed tube'
_diffrn_radiation_type MoK\a
_diffrn_radiation_wavelength 0.71073
_diffrn_reflns_av_R_equivalents 0.0000
_diffrn_reflns_av_sigmaI/netI 0.1354
_diffrn_reflns_limit_h_max 27
_diffrn_reflns_limit_h_min -27
_diffrn_reflns_limit_k_max 18
_diffrn_reflns_limit_k_min 0
_diffrn_reflns_limit_l_max 22
_diffrn_reflns_limit_l_min 0
_diffrn_reflns_number 11795
_diffrn_reflns_theta_full 26.05
_diffrn_reflns_theta_max 26.05
_diffrn_reflns_theta_min 1.64
_exptl_absorpt_coefficient_mu 0.221
_exptl_absorpt_correction_T_max 0.961
_exptl_absorpt_correction_T_min 0.943
_exptl_absorpt_correction_type multi-scan
_exptl_crystal_colour red
_exptl_crystal_density_diffrn 1.052
_exptl_crystal_density_method 'not measured'
_exptl_crystal_description block
_exptl_crystal_F_000 1984
_exptl_crystal_size_max 0.38
_exptl_crystal_size_mid 0.23
_exptl_crystal_size_min 0.16
_platon_squeeze_details
;
;
_refine_diff_density_max 0.553
_refine_diff_density_min -0.391
_refine_diff_density_rms 0.079
_refine_ls_extinction_method none
_refine_ls_goodness_of_fit_ref 0.932
_refine_ls_hydrogen_treatment constr
_refine_ls_matrix_type full
_refine_ls_number_parameters 604
_refine_ls_number_reflns 11795
_refine_ls_number_restraints 0
_refine_ls_restrained_S_all 0.932
_refine_ls_R_factor_all 0.1065
_refine_ls_R_factor_gt 0.0657
_refine_ls_shift/su_max 0.000
_refine_ls_shift/su_mean 0.000
_refine_ls_structure_factor_coef Fsqd
_refine_ls_weighting_details 'calc w=1/[\s^2^(Fo^2^)+(0.0648P)^2^+0.0000P] where P=(Fo^2^+2Fc^2^)/3'
_refine_ls_weighting_scheme calc
_refine_ls_wR_factor_gt 0.1446
_refine_ls_wR_factor_ref 0.1575
_reflns_number_gt 6961
_reflns_number_total 11795
_reflns_threshold_expression >2sigma(I)
_cod_data_source_file c6dt01391k2.cif
_cod_data_source_block 6b
_cod_depositor_comments 'Adding full bibliography for 7039299--7039302.cif.'
_cod_original_sg_symbol_H-M P2(1)/c
_cod_database_code 7039301

loop_
_symmetry_equiv_pos_as_xyz
'x, y, z'
'-x, y+1/2, -z+1/2'
'-x, -y, -z'
'x, -y-1/2, z-1/2'

loop_
_atom_site_label
_atom_site_type_symbol
_atom_site_fract_x
_atom_site_fract_y
_atom_site_fract_z
_atom_site_U_iso_or_equiv
_atom_site_adp_type
_atom_site_occupancy
_atom_site_symmetry_multiplicity
_atom_site_calc_flag
_atom_site_refinement_flags
Zr1 Zr 0.243459(17) 0.96169(3) 0.21420(2) 0.02197(12) Uani 1 1 d .
O1 O 0.32138(12) 0.90042(19) 0.27269(14) 0.0281(7) Uani 1 1 d .
O1A O 0.15378(12) 1.00246(19) 0.18501(14) 0.0256(7) Uani 1 1 d .
N1 N 0.29570(14) 0.9187(2) 0.12038(17) 0.0243(8) Uani 1 1 d .
N1A N 0.24980(14) 1.0932(2) 0.15038(18) 0.0262(8) Uani 1 1 d .
C16 C 0.36222(17) 0.8420(3) 0.2631(2) 0.0257(10) Uani 1 1 d .
C15 C 0.37677(17) 0.8272(3) 0.1940(2) 0.0276(10) Uani 1 1 d .
C7 C 0.1403(2) 0.8462(3) 0.2996(3) 0.0350(11) Uani 1 1 d .
H3C H 0.1117 0.8786 0.2659 0.042 Uiso 1 1 calc R
C17A C 0.05646(17) 1.0681(3) 0.1631(2) 0.0216(9) Uani 1 1 d .
C8 C 0.26980(17) 0.9442(3) 0.0440(2) 0.0235(10) Uani 1 1 d .
C6 C 0.1338(2) 0.8371(3) 0.3745(3) 0.0409(12) Uani 1 1 d .
H6A H 0.1011 0.8631 0.3903 0.049 Uiso 1 1 calc R
C14A C 0.20412(18) 1.1423(3) 0.1146(2) 0.0273(10) Uani 1 1 d .
H14C H 0.2148 1.1905 0.0877 0.033 Uiso 1 1 calc R
C9 C 0.30307(19) 0.9693(3) -0.0087(2) 0.0324(10) Uani 1 1 d .
H9A H 0.3449 0.9704 0.0050 0.039 Uiso 1 1 calc R
C16A C 0.12002(17) 1.0664(3) 0.1515(2) 0.0236(10) Uani 1 1 d .
C21A C 0.06472(18) 0.8372(3) 0.0083(2) 0.0310(11) Uani 1 1 d .
H21C H 0.0783 0.8408 -0.0370 0.037 Uiso 1 1 calc R
C15A C 0.14242(18) 1.1320(3) 0.1117(2) 0.0257(10) Uani 1 1 d .
C2 C 0.18841(18) 0.8083(3) 0.2740(2) 0.0265(10) Uani 1 1 d .
C13 C 0.20717(18) 0.9457(3) 0.0227(2) 0.0286(10) Uani 1 1 d .
H13A H 0.1837 0.9299 0.0575 0.034 Uiso 1 1 calc R
C1A C 0.25533(19) 1.0252(3) 0.3318(2) 0.0319(11) Uani 1 1 d .
H1C H 0.2456 0.9791 0.3651 0.038 Uiso 1 1 calc R
H1D H 0.2981 1.0370 0.3480 0.038 Uiso 1 1 calc R
C7A C 0.1664(2) 1.1055(3) 0.3658(2) 0.0394(12) Uani 1 1 d .
H8C H 0.1458 1.0517 0.3643 0.047 Uiso 1 1 calc R
C18A C 0.01909(18) 0.9931(3) 0.1531(2) 0.0257(10) Uani 1 1 d .
C18 C 0.40729(18) 0.8249(3) 0.4031(2) 0.0335(11) Uani 1 1 d .
C8A C 0.30922(19) 1.1245(3) 0.1435(3) 0.0316(11) Uani 1 1 d .
C31A C -0.03678(18) 0.9969(3) 0.1757(2) 0.0338(11) Uani 1 1 d .
H31C H -0.0611 0.9464 0.1712 0.041 Uiso 1 1 calc R
C28 C 0.38742(18) 0.6932(3) 0.3210(3) 0.0346(11) Uani 1 1 d .
C19A C 0.03332(17) 0.9114(3) 0.1139(2) 0.0243(9) Uani 1 1 d .
C13A C 0.35697(19) 1.1139(3) 0.2050(3) 0.0409(12) Uani 1 1 d .
H13C H 0.3509 1.0868 0.2492 0.049 Uiso 1 1 calc R
C25 C 0.42549(19) 0.7601(3) 0.1871(3) 0.0341(11) Uani 1 1 d .
H25A H 0.4392 0.7709 0.1403 0.041 Uiso 1 1 calc R
H25B H 0.4596 0.7689 0.2286 0.041 Uiso 1 1 calc R
C10 C 0.2758(2) 0.9924(3) -0.0806(2) 0.0314(11) Uani 1 1 d .
H10A H 0.2992 1.0078 -0.1155 0.038 Uiso 1 1 calc R
C30A C -0.05604(19) 1.0745(3) 0.2043(2) 0.0350(11) Uani 1 1 d .
H30C H -0.0927 1.0761 0.2200 0.042 Uiso 1 1 calc R
C12 C 0.17985(19) 0.9705(3) -0.0496(2) 0.0364(11) Uani 1 1 d .
H12A H 0.1380 0.9718 -0.0632 0.044 Uiso 1 1 calc R
C29A C -0.0201(2) 1.1502(3) 0.2095(2) 0.0365(12) Uani 1 1 d .
H29C H -0.0342 1.2031 0.2265 0.044 Uiso 1 1 calc R
C28A C 0.03633(19) 1.1491(3) 0.1898(2) 0.0321(11) Uani 1 1 d .
C21 C 0.4529(2) 1.0668(4) 0.4003(3) 0.0591(16) Uani 1 1 d .
H21A H 0.4755 1.1028 0.3747 0.071 Uiso 1 1 calc R
C1 C 0.19840(19) 0.8235(3) 0.1961(2) 0.0303(10) Uani 1 1 d .
H1A H 0.1608 0.8252 0.1591 0.036 Uiso 1 1 calc R
H1B H 0.2250 0.7791 0.1813 0.036 Uiso 1 1 calc R
C5A C 0.1685(2) 1.2627(3) 0.3883(3) 0.0438(13) Uani 1 1 d .
H6C H 0.1507 1.3137 0.4032 0.053 Uiso 1 1 calc R
C24A C 0.02134(19) 0.8274(3) 0.1398(2) 0.0337(11) Uani 1 1 d .
H24C H 0.0050 0.8231 0.1831 0.040 Uiso 1 1 calc R
C3 C 0.2306(2) 0.7615(3) 0.3270(3) 0.0389(12) Uani 1 1 d .
H3A H 0.2637 0.7359 0.3119 0.047 Uiso 1 1 calc R
C22A C 0.05463(18) 0.7546(3) 0.0376(2) 0.0330(11) Uani 1 1 d .
H22C H 0.0626 0.7029 0.0129 0.040 Uiso 1 1 calc R
C25A C 0.0991(2) 1.2014(3) 0.0693(2) 0.0340(11) Uani 1 1 d .
H25C H 0.0630 1.1716 0.0427 0.041 Uiso 1 1 calc R
H25D H 0.1179 1.2302 0.0317 0.041 Uiso 1 1 calc R
C27A C 0.0748(2) 1.2316(3) 0.1984(3) 0.0389(12) Uani 1 1 d .
H27C H 0.1146 1.2170 0.2274 0.047 Uiso 1 1 calc R
H27D H 0.0571 1.2757 0.2267 0.047 Uiso 1 1 calc R
C17 C 0.38784(17) 0.7873(3) 0.3305(2) 0.0281(10) Uani 1 1 d .
C23A C 0.03288(19) 0.7492(3) 0.1034(2) 0.0338(11) Uani 1 1 d .
H23C H 0.0259 0.6940 0.1233 0.041 Uiso 1 1 calc R
C2A C 0.22391(19) 1.1069(3) 0.3495(2) 0.0287(10) Uani 1 1 d .
C29 C 0.4058(2) 0.6406(4) 0.3851(3) 0.0448(13) Uani 1 1 d .
H29A H 0.4053 0.5789 0.3802 0.054 Uiso 1 1 calc R
C9A C 0.3197(2) 1.1627(3) 0.0778(3) 0.0373(12) Uani 1 1 d .
H9C H 0.2882 1.1683 0.0361 0.045 Uiso 1 1 calc R
C19 C 0.41100(19) 0.9226(4) 0.4180(2) 0.0374(12) Uani 1 1 d .
C26 C 0.4044(2) 0.6649(3) 0.1880(3) 0.0430(12) Uani 1 1 d .
H26A H 0.4392 0.6259 0.2004 0.052 Uiso 1 1 calc R
H26B H 0.3822 0.6489 0.1379 0.052 Uiso 1 1 calc R
C27 C 0.3637(2) 0.6509(3) 0.2460(3) 0.0420(12) Uani 1 1 d .
H27A H 0.3240 0.6753 0.2254 0.050 Uiso 1 1 calc R
H27B H 0.3590 0.5875 0.2533 0.050 Uiso 1 1 calc R
C20A C 0.05484(17) 0.9137(3) 0.0454(2) 0.0259(10) Uani 1 1 d .
H20C H 0.0624 0.9686 0.0251 0.031 Uiso 1 1 calc R
C26A C 0.0814(2) 1.2725(3) 0.1213(3) 0.0421(12) Uani 1 1 d .
H26C H 0.0435 1.2995 0.0971 0.051 Uiso 1 1 calc R
H26D H 0.1119 1.3188 0.1300 0.051 Uiso 1 1 calc R
C11 C 0.2138(2) 0.9932(3) -0.1018(2) 0.0382(12) Uani 1 1 d .
H11A H 0.1952 1.0090 -0.1508 0.046 Uiso 1 1 calc R
C6A C 0.1393(2) 1.1831(4) 0.3840(2) 0.0403(12) Uani 1 1 d .
H7C H 0.1005 1.1806 0.3935 0.048 Uiso 1 1 calc R
C3A C 0.2518(2) 1.1913(3) 0.3520(2) 0.0416(12) Uani 1 1 d .
H4C H 0.2901 1.1956 0.3409 0.050 Uiso 1 1 calc R
C4 C 0.2246(2) 0.7521(3) 0.4017(3) 0.0447(13) Uani 1 1 d .
H4A H 0.2533 0.7206 0.4359 0.054 Uiso 1 1 calc R
C30 C 0.4247(2) 0.6785(4) 0.4562(3) 0.0490(15) Uani 1 1 d .
H30A H 0.4375 0.6422 0.4981 0.059 Uiso 1 1 calc R
C5 C 0.1757(2) 0.7896(3) 0.4251(3) 0.0434(13) Uani 1 1 d .
H5A H 0.1712 0.7829 0.4749 0.052 Uiso 1 1 calc R
C31 C 0.4246(2) 0.7686(4) 0.4645(3) 0.0467(14) Uani 1 1 d .
H31A H 0.4364 0.7930 0.5126 0.056 Uiso 1 1 calc R
C20 C 0.4450(2) 0.9783(4) 0.3804(3) 0.0469(14) Uani 1 1 d .
H20A H 0.4623 0.9555 0.3418 0.056 Uiso 1 1 calc R
C24 C 0.3852(2) 0.9600(4) 0.4752(2) 0.0477(14) Uani 1 1 d .
H24A H 0.3622 0.9247 0.5010 0.057 Uiso 1 1 calc R
C23 C 0.3937(2) 1.0492(5) 0.4935(3) 0.0597(17) Uani 1 1 d .
H23A H 0.3758 1.0731 0.5311 0.072 Uiso 1 1 calc R
C12A C 0.4142(2) 1.1445(4) 0.1992(3) 0.0577(16) Uani 1 1 d .
H12C H 0.4461 1.1378 0.2403 0.069 Uiso 1 1 calc R
C10A C 0.3771(2) 1.1931(4) 0.0736(3) 0.0529(15) Uani 1 1 d .
H10C H 0.3837 1.2197 0.0294 0.064 Uiso 1 1 calc R
C22 C 0.4279(2) 1.1038(4) 0.4575(3) 0.0656(17) Uani 1 1 d .
H22A H 0.4342 1.1634 0.4711 0.079 Uiso 1 1 calc R
C11A C 0.4241(2) 1.1838(4) 0.1349(3) 0.0584(16) Uani 1 1 d .
H11C H 0.4625 1.2042 0.1323 0.070 Uiso 1 1 calc R
C4A C 0.2241(2) 1.2666(4) 0.3704(3) 0.0479(13) Uani 1 1 d .
H5C H 0.2435 1.3213 0.3707 0.058 Uiso 1 1 calc R
C14 C 0.34343(17) 0.8661(3) 0.1269(2) 0.0251(10) Uani 1 1 d .
H14A H 0.3565 0.8531 0.0824 0.030 Uiso 1 1 calc R

loop_
_atom_site_aniso_label
_atom_site_aniso_U_11
_atom_site_aniso_U_22
_atom_site_aniso_U_33
_atom_site_aniso_U_23
_atom_site_aniso_U_13
_atom_site_aniso_U_12
Zr1 0.0195(2) 0.0248(2) 0.02172(19) 0.00073(19) 0.00437(14) 0.00419(19)
O1 0.0301(16) 0.0293(19) 0.0261(14) 0.0003(13) 0.0087(12) 0.0056(14)
O1A 0.0247(15) 0.0256(17) 0.0273(14) 0.0052(13) 0.0071(12) -0.0011(13)
N1 0.0239(19) 0.028(2) 0.0209(17) 0.0002(15) 0.0035(14) 0.0025(16)
N1A 0.0223(19) 0.028(2) 0.0304(19) -0.0056(16) 0.0097(15) -0.0023(16)
C16 0.013(2) 0.032(3) 0.029(2) -0.002(2) -0.0029(17) -0.0053(19)
C15 0.022(2) 0.033(3) 0.028(2) 0.005(2) 0.0080(18) 0.011(2)
C7 0.031(3) 0.032(3) 0.044(3) 0.002(2) 0.011(2) 0.001(2)
C17A 0.024(2) 0.026(3) 0.0147(18) 0.0013(17) 0.0041(16) 0.0033(19)
C8 0.024(2) 0.024(3) 0.0226(19) -0.0013(18) 0.0043(16) 0.0037(18)
C6 0.041(3) 0.038(3) 0.049(3) 0.004(2) 0.021(2) -0.001(2)
C14A 0.029(2) 0.027(3) 0.028(2) 0.0041(19) 0.0119(19) 0.001(2)
C9 0.033(2) 0.026(3) 0.042(2) 0.000(2) 0.017(2) 0.009(2)
C16A 0.023(2) 0.025(3) 0.022(2) -0.0006(18) 0.0019(17) 0.0002(19)
C21A 0.027(2) 0.037(3) 0.029(2) -0.005(2) 0.0048(18) -0.001(2)
C15A 0.025(2) 0.022(3) 0.029(2) -0.0042(19) 0.0042(18) 0.0035(19)
C2 0.022(2) 0.026(3) 0.033(2) 0.007(2) 0.0066(18) -0.0047(19)
C13 0.026(2) 0.036(3) 0.025(2) -0.001(2) 0.0059(17) -0.003(2)
C1A 0.032(2) 0.032(3) 0.033(2) 0.002(2) 0.0076(19) 0.006(2)
C7A 0.039(3) 0.038(3) 0.045(3) -0.005(2) 0.017(2) -0.004(2)
C18A 0.025(2) 0.030(3) 0.022(2) 0.0076(19) 0.0043(17) 0.0026(19)
C18 0.018(2) 0.057(4) 0.025(2) 0.003(2) 0.0055(17) 0.006(2)
C8A 0.026(2) 0.021(3) 0.050(3) -0.010(2) 0.014(2) -0.004(2)
C31A 0.023(2) 0.047(3) 0.032(2) 0.002(2) 0.0079(19) -0.001(2)
C28 0.020(2) 0.039(3) 0.047(3) 0.014(2) 0.012(2) 0.010(2)
C19A 0.020(2) 0.024(3) 0.028(2) 0.0027(19) 0.0022(17) 0.0016(18)
C13A 0.026(3) 0.048(4) 0.048(3) 0.001(3) 0.008(2) -0.006(2)
C25 0.026(2) 0.037(3) 0.040(3) 0.001(2) 0.009(2) 0.011(2)
C10 0.040(3) 0.031(3) 0.025(2) 0.004(2) 0.0114(19) 0.000(2)
C30A 0.025(2) 0.049(3) 0.034(2) -0.004(2) 0.0140(19) 0.003(2)
C12 0.028(2) 0.045(3) 0.033(2) 0.004(2) 0.0001(19) 0.002(2)
C29A 0.038(3) 0.042(3) 0.030(2) -0.014(2) 0.008(2) 0.006(2)
C28A 0.029(2) 0.040(3) 0.029(2) -0.004(2) 0.0094(19) 0.001(2)
C21 0.063(4) 0.055(4) 0.065(4) -0.017(3) 0.023(3) -0.016(3)
C1 0.035(3) 0.031(3) 0.026(2) -0.001(2) 0.0111(19) -0.003(2)
C5A 0.062(4) 0.032(3) 0.039(3) -0.009(2) 0.013(2) 0.015(3)
C24A 0.032(3) 0.038(3) 0.032(2) 0.004(2) 0.0089(19) -0.003(2)
C3 0.033(3) 0.034(3) 0.055(3) 0.016(2) 0.022(2) 0.004(2)
C22A 0.027(2) 0.029(3) 0.040(3) -0.010(2) 0.000(2) -0.001(2)
C25A 0.039(3) 0.027(3) 0.036(2) 0.009(2) 0.008(2) 0.006(2)
C27A 0.035(3) 0.034(3) 0.050(3) -0.017(2) 0.012(2) 0.002(2)
C17 0.018(2) 0.041(3) 0.026(2) 0.007(2) 0.0090(17) 0.006(2)
C23A 0.041(3) 0.020(3) 0.040(3) 0.006(2) 0.008(2) -0.002(2)
C2A 0.039(3) 0.030(3) 0.019(2) -0.0012(19) 0.0096(18) 0.001(2)
C29 0.034(3) 0.047(4) 0.058(3) 0.021(3) 0.020(2) 0.015(2)
C9A 0.038(3) 0.038(3) 0.039(3) 0.002(2) 0.016(2) -0.005(2)
C19 0.024(2) 0.060(4) 0.025(2) -0.006(2) -0.0025(18) -0.002(2)
C26 0.043(3) 0.037(3) 0.051(3) -0.005(3) 0.015(2) 0.011(2)
C27 0.030(3) 0.035(3) 0.061(3) 0.006(3) 0.012(2) 0.008(2)
C20A 0.023(2) 0.027(3) 0.027(2) 0.004(2) 0.0029(17) -0.0011(19)
C26A 0.034(3) 0.032(3) 0.059(3) -0.003(3) 0.006(2) 0.007(2)
C11 0.044(3) 0.042(3) 0.026(2) 0.009(2) 0.002(2) 0.001(2)
C6A 0.034(3) 0.047(4) 0.044(3) -0.001(3) 0.018(2) 0.012(3)
C3A 0.049(3) 0.039(3) 0.042(3) 0.000(2) 0.019(2) -0.001(3)
C4 0.042(3) 0.041(3) 0.050(3) 0.025(3) 0.004(2) 0.003(2)
C30 0.031(3) 0.066(4) 0.051(3) 0.030(3) 0.011(2) 0.019(3)
C5 0.052(3) 0.048(4) 0.033(3) 0.009(2) 0.016(2) -0.006(3)
C31 0.033(3) 0.078(5) 0.028(2) 0.020(3) 0.004(2) 0.007(3)
C20 0.047(3) 0.059(4) 0.039(3) -0.010(3) 0.016(2) -0.011(3)
C24 0.034(3) 0.079(5) 0.031(2) -0.002(3) 0.007(2) 0.008(3)
C23 0.044(3) 0.089(5) 0.047(3) -0.024(3) 0.012(3) 0.008(3)
C12A 0.032(3) 0.075(5) 0.064(4) -0.006(3) 0.004(3) -0.012(3)
C10A 0.052(3) 0.053(4) 0.063(4) -0.008(3) 0.035(3) -0.014(3)
C22 0.052(4) 0.075(5) 0.068(4) -0.029(4) 0.007(3) -0.004(3)
C11A 0.028(3) 0.075(5) 0.078(4) -0.004(3) 0.025(3) -0.017(3)
C4A 0.052(3) 0.033(3) 0.061(3) -0.009(3) 0.015(3) 0.000(3)
C14 0.022(2) 0.026(3) 0.029(2) -0.0012(19) 0.0085(18) 0.0006(19)

loop_
_atom_type_symbol
_atom_type_description
_atom_type_scat_dispersion_real
_atom_type_scat_dispersion_imag
_atom_type_scat_source
C C 0.0033 0.0016 'International Tables Vol C Tables 4.2.6.8 and 6.1.1.4'
H H 0.0000 0.0000 'International Tables Vol C Tables 4.2.6.8 and 6.1.1.4'
N N 0.0061 0.0033 'International Tables Vol C Tables 4.2.6.8 and 6.1.1.4'
O O 0.0106 0.0060 'International Tables Vol C Tables 4.2.6.8 and 6.1.1.4'
Zr Zr -2.9673 0.5597 'International Tables Vol C Tables 4.2.6.8 and 6.1.1.4'

loop_
_geom_angle_atom_site_label_1
_geom_angle_atom_site_label_2
_geom_angle_atom_site_label_3
_geom_angle
O1 Zr1 O1A 160.41(10)
O1 Zr1 C1A 77.57(13)
O1A Zr1 C1A 92.21(13)
O1 Zr1 N1A 120.05(11)
O1A Zr1 N1A 77.15(11)
C1A Zr1 N1A 95.67(14)
O1 Zr1 C1 88.85(14)
O1A Zr1 C1 81.24(13)
C1A Zr1 C1 118.12(15)
N1A Zr1 C1 140.38(13)
O1 Zr1 N1 75.21(10)
O1A Zr1 N1 120.41(10)
C1A Zr1 N1 143.26(13)
N1A Zr1 N1 77.50(11)
C1 Zr1 N1 85.60(13)
C16 O1 Zr1 141.1(2)
C16A O1A Zr1 141.9(3)
C14 N1 C8 114.4(3)
C14 N1 Zr1 128.4(3)
C8 N1 Zr1 116.9(2)
C14A N1A C8A 115.1(4)
C14A N1A Zr1 126.7(3)
C8A N1A Zr1 118.1(3)
O1 C16 C15 122.2(4)
O1 C16 C17 115.6(3)
C15 C16 C17 122.0(4)
C16 C15 C14 121.8(4)
C16 C15 C25 119.6(4)
C14 C15 C25 118.4(4)
C2 C7 C6 121.7(4)
C18A C17A C28A 120.5(4)
C18A C17A C16A 122.9(4)
C28A C17A C16A 116.6(4)
C9 C8 C13 118.2(4)
C9 C8 N1 124.0(4)
C13 C8 N1 117.8(3)
C5 C6 C7 120.0(4)
N1A C14A C15A 129.3(4)
C10 C9 C8 121.4(4)
O1A C16A C15A 121.9(4)
O1A C16A C17A 116.2(3)
C15A C16A C17A 121.8(4)
C20A C21A C22A 120.5(4)
C16A C15A C14A 122.0(4)
C16A C15A C25A 118.9(4)
C14A C15A C25A 118.7(4)
C7 C2 C3 116.9(4)
C7 C2 C1 122.0(4)
C3 C2 C1 120.8(4)
C12 C13 C8 120.3(4)
C2A C1A Zr1 124.8(3)
C6A C7A C2A 120.9(5)
C17A C18A C31A 119.1(4)
C17A C18A C19A 122.9(4)
C31A C18A C19A 117.7(4)
C31 C18 C17 118.9(5)
C31 C18 C19 117.4(4)
C17 C18 C19 123.7(4)
C9A C8A C13A 119.5(4)
C9A C8A N1A 121.9(4)
C13A C8A N1A 118.6(4)
C30A C31A C18A 120.8(4)
C29 C28 C17 118.0(5)
C29 C28 C27 120.3(5)
C17 C28 C27 121.5(4)
C24A C19A C20A 116.1(4)
C24A C19A C18A 121.0(4)
C20A C19A C18A 122.7(4)
C8A C13A C12A 119.0(5)
C26 C25 C15 113.0(4)
C9 C10 C11 120.4(4)
C31A C30A C29A 119.4(4)
C11 C12 C13 120.7(4)
C30A C29A C28A 121.8(4)
C29A C28A C17A 118.2(4)
C29A C28A C27A 120.3(4)
C17A C28A C27A 121.5(4)
C20 C21 C22 121.9(5)
C2 C1 Zr1 98.7(3)
C6A C5A C4A 119.0(5)
C19A C24A C23A 122.4(4)
C4 C3 C2 121.9(4)
C23A C22A C21A 119.8(4)
C15A C25A C26A 113.0(4)
C28A C27A C26A 112.9(4)
C18 C17 C28 120.1(4)
C18 C17 C16 122.4(4)
C28 C17 C16 117.3(4)
C22A C23A C24A 119.4(4)
C7A C2A C3A 116.0(4)
C7A C2A C1A 122.8(4)
C3A C2A C1A 121.2(4)
C30 C29 C28 121.2(5)
C8A C9A C10A 120.4(4)
C20 C19 C24 117.9(5)
C20 C19 C18 121.2(4)
C24 C19 C18 120.6(5)
C25 C26 C27 111.7(4)
C28 C27 C26 113.7(4)
C21A C20A C19A 121.6(4)
C25A C26A C27A 111.0(4)
C12 C11 C10 119.2(4)
C5A C6A C7A 121.3(4)
C4A C3A C2A 121.8(5)
C5 C4 C3 119.8(4)
C31 C30 C29 120.2(5)
C6 C5 C4 119.8(4)
C30 C31 C18 121.6(5)
C21 C20 C19 120.3(5)
C23 C24 C19 120.3(5)
C22 C23 C24 121.9(5)
C11A C12A C13A 121.4(5)
C11A C10A C9A 120.1(5)
C23 C22 C21 117.6(6)
C12A C11A C10A 119.6(5)
C5A C4A C3A 120.8(5)
N1 C14 C15 127.3(4)

loop_
_geom_bond_atom_site_label_1
_geom_bond_atom_site_label_2
_geom_bond_distance
Zr1 O1 2.078(3)
Zr1 O1A 2.083(3)
Zr1 C1A 2.291(4)
Zr1 N1A 2.303(4)
Zr1 C1 2.305(4)
Zr1 N1 2.341(3)
O1 C16 1.310(5)
O1A C16A 1.297(5)
N1 C14 1.324(5)
N1 C8 1.435(5)
N1A C14A 1.326(5)
N1A C8A 1.453(5)
C16 C15 1.370(5)
C16 C17 1.485(5)
C15 C14 1.416(5)
C15 C25 1.516(5)
C7 C2 1.387(6)
C7 C6 1.396(6)
C17A C18A 1.397(6)
C17A C28A 1.415(6)
C17A C16A 1.494(5)
C8 C9 1.379(5)
C8 C13 1.392(5)
C6 C5 1.375(6)
C14A C15A 1.395(5)
C9 C10 1.364(6)
C16A C15A 1.375(6)
C21A C20A 1.370(6)
C21A C22A 1.385(6)
C15A C25A 1.526(6)
C2 C3 1.397(6)
C2 C1 1.485(5)
C13 C12 1.378(5)
C1A C2A 1.484(6)
C7A C6A 1.385(6)
C7A C2A 1.391(6)
C18A C31A 1.405(5)
C18A C19A 1.483(6)
C18 C31 1.385(6)
C18 C17 1.413(6)
C18 C19 1.489(7)
C8A C9A 1.379(6)
C8A C13A 1.393(6)
C31A C30A 1.379(6)
C28 C29 1.392(6)
C28 C17 1.422(6)
C28 C27 1.494(6)
C19A C24A 1.389(6)
C19A C20A 1.417(5)
C13A C12A 1.397(6)
C25 C26 1.507(6)
C10 C11 1.380(6)
C30A C29A 1.389(6)
C12 C11 1.371(6)
C29A C28A 1.394(6)
C28A C27A 1.504(6)
C21 C20 1.378(7)
C21 C22 1.386(7)
C5A C6A 1.359(7)
C5A C4A 1.363(7)
C24A C23A 1.395(6)
C3 C4 1.388(6)
C22A C23A 1.374(6)
C25A C26A 1.526(6)
C27A C26A 1.554(6)
C2A C3A 1.410(6)
C29 C30 1.389(7)
C9A C10A 1.394(6)
C19 C20 1.399(6)
C19 C24 1.402(6)
C26 C27 1.541(6)
C3A C4A 1.365(6)
C4 C5 1.380(6)
C30 C31 1.361(7)
C24 C23 1.383(8)
C23 C22 1.376(8)
C12A C11A 1.359(7)
C10A C11A 1.379(7)

loop_
_platon_squeeze_void_nr
_platon_squeeze_void_average_x
_platon_squeeze_void_average_y
_platon_squeeze_void_average_z
_platon_squeeze_void_volume
_platon_squeeze_void_count_electrons
_platon_squeeze_void_content
1 0.501 0.000 0.001 827 20 ' '
2 0.358 0.500 0.358 827 20 ' '
